data_7115241
loop_
_publ_author_name
'Cloke, F. Geoffrey N.'
'Hanks, John R.'
'Hitchcock, Peter B.'
'Nixon, John F.'

_publ_section_title
;
 Synthesis, structure and reactivity of the hexaphospha-titanocene,
 bis-(\h5-3,5-di-tert-butyl-1,2,4-triphosphacyclopentadienyl)titanium(II)
;
_journal_issue 17
_journal_name_full 'Chemical Communications'
_journal_page_first 1731
_journal_paper_doi 10.1039/a905469c
_journal_year 1999
_chemical_formula_sum 'C20 H36 P6 Ti'
_chemical_formula_weight 510.21
_chemical_name_systematic
; 
 ? 
;
_space_group_IT_number 20
_symmetry_space_group_name_Hall 'C 2c 2'
_symmetry_space_group_name_H-M 'C 2 2 21'
_atom_sites_solution_hydrogens geom
_atom_sites_solution_primary direct
_atom_sites_solution_secondary difmap
_audit_creation_method SHELXL
_cell_angle_alpha 90.00
_cell_angle_beta 90.00
_cell_angle_gamma 90.00
_cell_formula_units_Z 4
_cell_length_a 11.632(6)
_cell_length_b 16.114(5)
_cell_length_c 13.920(4)
_cell_measurement_temperature 173(2)
_cell_volume 2609.1(17)
_computing_structure_refinement 'SHELXL-93 (Sheldrick, 1993)'
_computing_structure_solution 'SHELXS-86 (Sheldrick, 1990)'
_diffrn_ambient_temperature 173(2)
_diffrn_measurement_device CAD4
_diffrn_measurement_method 'omega-2theta scan'
_diffrn_radiation_monochromator graphite
_diffrn_radiation_source 'fine-focus sealed tube'
_diffrn_radiation_type MoK\a
_diffrn_radiation_wavelength 0.71073
_diffrn_reflns_av_R_equivalents 0.0000
_diffrn_reflns_av_sigmaI/netI 0.0348
_diffrn_reflns_limit_h_max 16
_diffrn_reflns_limit_h_min 0
_diffrn_reflns_limit_k_max 22
_diffrn_reflns_limit_k_min 0
_diffrn_reflns_limit_l_max 19
_diffrn_reflns_limit_l_min 0
_diffrn_reflns_number 2112
_diffrn_reflns_theta_max 29.96
_diffrn_reflns_theta_min 2.16
_exptl_absorpt_coefficient_mu 0.701
_exptl_absorpt_correction_T_max 1.00
_exptl_absorpt_correction_T_min 0.95
_exptl_absorpt_correction_type psi-scan
_exptl_crystal_density_diffrn 1.299
_exptl_crystal_F_000 1072
_exptl_crystal_size_max 0.40
_exptl_crystal_size_mid 0.40
_exptl_crystal_size_min 0.20
_refine_diff_density_max 0.556
_refine_diff_density_min -0.400
_refine_diff_density_rms 0.055
_refine_ls_abs_structure_details 'Flack H D (1983), Acta Cryst. A39, 876-881'
_refine_ls_abs_structure_Flack -0.12(3)
_refine_ls_extinction_method none
_refine_ls_goodness_of_fit_all 1.063
_refine_ls_goodness_of_fit_obs 1.066
_refine_ls_matrix_type full
_refine_ls_number_parameters 195
_refine_ls_number_reflns 2112
_refine_ls_number_restraints 0
_refine_ls_restrained_S_all 1.063
_refine_ls_restrained_S_obs 1.066
_refine_ls_R_factor_all 0.0260
_refine_ls_R_factor_obs 0.0245
_refine_ls_shift/esd_max 0.000
_refine_ls_shift/esd_mean 0.000
_refine_ls_structure_factor_coef Fsqd
_refine_ls_weighting_details 'w=1/[\s^2^(Fo^2^)+(0.0211P)^2^+1.6906P] where P=(Fo^2^+2Fc^2^)/3'
_refine_ls_weighting_scheme calc
_refine_ls_wR_factor_all 0.0630
_refine_ls_wR_factor_obs 0.0619
_reflns_number_observed 2036
_reflns_number_total 2112
_reflns_observed_criterion >2sigma(I)
_cod_data_source_file 905469c.txt
_cod_data_source_block hanks
_cod_depositor_comments
;
The following automatic conversions were performed:

'_exptl_absorpt_correction_type' value 'psiscan' changed to
'psi-scan' according to
/usr/data/users/saulius/automatic-downloads/retrospective/RSC/lib/dictionaries/cif_core.dic
dictionary named 'cif_core.dic' version 2.4.2 from 2011-04-26.

Automatic conversion script
Id: cif_fix_values 2281 2013-09-26 08:29:07Z andrius 

The following automatic conversions were performed:

'_refine_ls_weighting_scheme' value 'calc
w=1/[\s^2^(Fo^2^)+(0.0211P)^2^+1.6906P] where P=(Fo^2^+2Fc^2^)/3' was
changed to 'calc'. New tag '_refine_ls_weighting_details' was
created. The value of the new tag was set to
'w=1/[\s^2^(Fo^2^)+(0.0211P)^2^+1.6906P] where P=(Fo^2^+2Fc^2^)/3'.

Automatic conversion script
Id: cif_fix_values 3143 2015-03-26 13:38:13Z robertas 
;
_cod_database_code 7115241

loop_
_symmetry_equiv_pos_as_xyz
'x, y, z'
'x, -y, -z'
'-x, -y, z+1/2'
'-x, y, -z+1/2'
'x+1/2, y+1/2, z'
'x+1/2, -y+1/2, -z'
'-x+1/2, -y+1/2, z+1/2'
'-x+1/2, y+1/2, -z+1/2'

loop_
_atom_site_aniso_label
_atom_site_aniso_U_11
_atom_site_aniso_U_22
_atom_site_aniso_U_33
_atom_site_aniso_U_23
_atom_site_aniso_U_13
_atom_site_aniso_U_12
Ti 0.0183(2) 0.0183(2) 0.0164(2) 0.000 -0.0031(2) 0.000
P1 0.0224(2) 0.0165(2) 0.0250(2) 0.0007(2) -0.0023(2) 0.0025(2)
P2 0.0199(2) 0.0215(2) 0.0243(2) -0.0020(2) 0.0027(2) 0.0021(2)
P3 0.0218(2) 0.0193(2) 0.0175(2) -0.0027(2) 0.0020(2) -0.0036(2)
C1 0.0195(8) 0.0189(8) 0.0190(8) 0.0008(7) -0.0017(7) -0.0019(7)
C2 0.0196(8) 0.0186(8) 0.0190(8) -0.0006(7) -0.0002(7) -0.0012(7)
C3 0.0249(9) 0.0272(10) 0.0199(8) 0.0048(8) -0.0013(8) -0.0071(8)
C4 0.0372(13) 0.0407(13) 0.0351(12) 0.0056(11) 0.0174(11) 0.0024(12)
C5 0.0386(13) 0.0409(13) 0.0231(10) 0.0110(10) -0.0067(10) -0.0090(11)
C6 0.0399(13) 0.0378(13) 0.0272(10) 0.0074(10) -0.0033(11) -0.0192(12)
C7 0.0234(9) 0.0228(9) 0.0224(9) -0.0005(7) 0.0035(7) -0.0066(8)
C8 0.0427(14) 0.0206(10) 0.049(2) -0.0005(10) 0.0135(12) -0.0044(10)
C9 0.0308(12) 0.0393(15) 0.058(2) 0.0060(13) -0.0064(13) -0.0151(11)
C10 0.064(2) 0.0318(13) 0.0300(12) 0.0009(10) 0.0118(13) -0.0168(13)

loop_
_atom_site_label
_atom_site_type_symbol
_atom_site_fract_x
_atom_site_fract_y
_atom_site_fract_z
_atom_site_U_iso_or_equiv
_atom_site_thermal_displace_type
_atom_site_occupancy
_atom_site_calc_flag
_atom_site_refinement_flags
_atom_site_disorder_group
Ti Ti 0.0000 0.33236(3) 0.2500 0.01765(10) Uani 1 d S .
M1 C 0.1246 0.3260 0.3426 0.000 Uiso 0.00 d P 1
P1 P 0.10839(5) 0.22204(3) 0.33459(4) 0.02131(11) Uani 1 d . 2
P2 P 0.21487(4) 0.30608(3) 0.25184(5) 0.02188(11) Uani 1 d . 2
P3 P 0.08194(4) 0.40310(3) 0.40648(4) 0.01955(11) Uani 1 d . 2
C1 C 0.0417(2) 0.29763(12) 0.41054(15) 0.0191(3) Uani 1 d . 2
C2 C 0.1761(2) 0.40090(12) 0.30948(14) 0.0191(3) Uani 1 d . 2
C3 C -0.0332(2) 0.26710(13) 0.4950(2) 0.0240(4) Uani 1 d . 2
C4 C -0.1110(3) 0.3359(2) 0.5329(2) 0.0377(6) Uani 1 d . 2
H4C H -0.1498(31) 0.3135(22) 0.5893(30) 0.046(9) Uiso 1 d . 2
H4B H -0.0683(31) 0.3806(23) 0.5619(27) 0.050(10) Uiso 1 d . 2
H4A H -0.1619(28) 0.3545(20) 0.4826(25) 0.035(8) Uiso 1 d . 2
C5 C 0.0485(2) 0.2399(2) 0.5761(2) 0.0342(5) Uani 1 d . 2
H5C H 0.0075(30) 0.2249(18) 0.6309(23) 0.035(7) Uiso 1 d . 2
H5B H 0.0924(28) 0.1922(22) 0.5559(24) 0.037(8) Uiso 1 d . 2
H5A H 0.0872(30) 0.2842(24) 0.5902(26) 0.049(10) Uiso 1 d . 2
C6 C -0.1076(3) 0.1925(2) 0.4672(2) 0.0350(6) Uani 1 d . 2
H6C H -0.0609(27) 0.1471(21) 0.4472(24) 0.037(9) Uiso 1 d . 2
H6B H -0.1512(31) 0.1737(22) 0.5244(28) 0.047(10) Uiso 1 d . 2
H6A H -0.1477(32) 0.2043(23) 0.4195(31) 0.048(10) Uiso 1 d . 2
C7 C 0.2369(2) 0.48090(13) 0.27602(15) 0.0229(4) Uani 1 d . 2
C8 C 0.1733(3) 0.5590(2) 0.3082(2) 0.0376(6) Uani 1 d . 2
H8C H 0.2146(30) 0.6049(21) 0.2859(24) 0.047(10) Uiso 1 d . 2
H8B H 0.0947(31) 0.5582(20) 0.2761(26) 0.050(10) Uiso 1 d . 2
H8A H 0.1589(31) 0.5630(22) 0.3786(29) 0.048(10) Uiso 1 d . 2
C9 C 0.3559(2) 0.4823(2) 0.3232(3) 0.0428(7) Uani 1 d . 2
H9C H 0.3973(29) 0.5332(20) 0.3018(25) 0.041(9) Uiso 1 d . 2
H9B H 0.3521(30) 0.4812(23) 0.3858(30) 0.046(10) Uiso 1 d . 2
H9A H 0.3958(36) 0.4270(26) 0.3081(33) 0.069(13) Uiso 1 d . 2
C10 C 0.2499(3) 0.4833(2) 0.1671(2) 0.0419(7) Uani 1 d . 2
H10C H 0.1823(41) 0.4817(33) 0.1297(40) 0.090(17) Uiso 1 d . 2
H10B H 0.2924(39) 0.5267(28) 0.1494(34) 0.070(13) Uiso 1 d . 2
H10A H 0.2989(39) 0.4401(28) 0.1448(35) 0.068(13) Uiso 1 d . 2

loop_
_atom_type_symbol
_atom_type_description
_atom_type_scat_dispersion_real
_atom_type_scat_dispersion_imag
_atom_type_scat_source
C C 0.0033 0.0016 'International Tables Vol C Tables 4.2.6.8 and 6.1.1.4'
H H 0.0000 0.0000 'International Tables Vol C Tables 4.2.6.8 and 6.1.1.4'
P P 0.1023 0.0942 'International Tables Vol C Tables 4.2.6.8 and 6.1.1.4'
Ti Ti 0.2776 0.4457 'International Tables Vol C Tables 4.2.6.8 and 6.1.1.4'

loop_
_geom_angle_atom_site_label_1
_geom_angle_atom_site_label_2
_geom_angle_atom_site_label_3
_geom_angle
_geom_angle_site_symmetry_1
_geom_angle_site_symmetry_3
M1 Ti M1 173.91(3) 4 .
C1 Ti C1 152.50(10) 4 .
C1 Ti C2 126.55(7) 4 .
C1 Ti C2 67.49(7) . .
C1 Ti C2 67.49(7) 4 4
C1 Ti C2 126.55(7) . 4
C2 Ti C2 126.87(10) . 4
C1 Ti P1 43.39(5) 4 4
C1 Ti P1 112.68(5) . 4
C2 Ti P1 154.47(5) . 4
C2 Ti P1 74.90(5) 4 4
C1 Ti P1 112.68(5) 4 .
C1 Ti P1 43.39(5) . .
C2 Ti P1 74.90(5) . .
C2 Ti P1 154.47(5) 4 .
P1 Ti P1 88.28(4) 4 .
C1 Ti P2 75.37(5) 4 4
C1 Ti P2 99.97(5) . 4
C2 Ti P2 153.59(5) . 4
C2 Ti P2 41.74(5) 4 4
P1 Ti P2 51.21(2) 4 4
P1 Ti P2 112.75(3) . 4
C1 Ti P2 99.97(5) 4 .
C1 Ti P2 75.37(5) . .
C2 Ti P2 41.74(5) . .
C2 Ti P2 153.59(5) 4 .
P1 Ti P2 112.75(3) 4 .
P1 Ti P2 51.21(2) . .
P2 Ti P2 160.77(3) 4 .
C1 Ti P3 164.03(5) 4 .
C1 Ti P3 40.90(5) . .
C2 Ti P3 39.64(5) . .
C2 Ti P3 112.54(5) 4 .
P1 Ti P3 152.49(2) 4 .
P1 Ti P3 74.55(3) . .
P2 Ti P3 115.91(2) 4 .
P2 Ti P3 72.99(2) . .
C1 Ti P3 40.90(5) 4 4
C1 Ti P3 164.03(5) . 4
C2 Ti P3 112.54(5) . 4
C2 Ti P3 39.64(5) 4 4
P1 Ti P3 74.55(3) 4 4
P1 Ti P3 152.49(2) . 4
P2 Ti P3 72.99(2) 4 4
P2 Ti P3 115.91(2) . 4
P3 Ti P3 128.77(3) . 4
C1 P1 P2 97.84(7) . .
C1 P1 Ti 64.65(7) . .
P2 P1 Ti 65.78(4) . .
C2 P2 P1 98.72(7) . .
C2 P2 Ti 67.17(7) . .
P1 P2 Ti 63.01(3) . .
C2 P3 C1 99.92(10) . .
C2 P3 Ti 64.99(7) . .
C1 P3 Ti 60.92(7) . .
C3 C1 P3 118.76(14) . .
C3 C1 P1 118.53(14) . .
P3 C1 P1 121.47(12) . .
C3 C1 Ti 133.03(14) . .
P3 C1 Ti 78.18(8) . .
P1 C1 Ti 71.96(7) . .
C7 C2 P3 120.42(14) . .
C7 C2 P2 117.64(14) . .
P3 C2 P2 121.74(12) . .
C7 C2 Ti 130.76(14) . .
P3 C2 Ti 75.37(8) . .
P2 C2 Ti 71.10(7) . .
C4 C3 C6 108.8(2) . .
C4 C3 C5 108.6(2) . .
C6 C3 C5 108.1(2) . .
C4 C3 C1 111.5(2) . .
C6 C3 C1 112.1(2) . .
C5 C3 C1 107.5(2) . .
C10 C7 C8 108.6(2) . .
C10 C7 C9 109.6(2) . .
C8 C7 C9 107.4(2) . .
C10 C7 C2 111.6(2) . .
C8 C7 C2 112.2(2) . .
C9 C7 C2 107.3(2) . .

loop_
_geom_bond_atom_site_label_1
_geom_bond_atom_site_label_2
_geom_bond_distance
_geom_bond_site_symmetry_2
Ti M1 1.9423(6) 4
Ti M1 1.9423(6) .
Ti C1 2.354(2) 4
Ti C1 2.354(2) .
Ti C2 2.470(2) .
Ti C2 2.470(2) 4
Ti P1 2.4771(8) 4
Ti P1 2.4771(8) .
Ti P2 2.5351(14) 4
Ti P2 2.5351(14) .
Ti P3 2.6368(8) .
Ti P3 2.6368(8) 4
P1 C1 1.790(2) .
P1 P2 2.1668(9) .
P2 C2 1.784(2) .
P3 C2 1.739(2) .
P3 C1 1.764(2) .
C1 C3 1.544(3) .
C2 C7 1.542(3) .
C3 C4 1.526(4) .
C3 C6 1.531(3) .
C3 C5 1.539(3) .
C7 C10 1.524(4) .
C7 C8 1.527(3) .
C7 C9 1.533(4) .
